data_2204844
loop_
_publ_author_name
'Mondal, S.'
'Narasegowda, R. S.'
'Nagaraj, B.'
'Yathirajan, H. S.'
'Narasimhamurthy, T.'
'Rathore, Ravindranath S.'

_publ_section_title
;
 2,2'-Dipropylmalonic acid: intermolecular association <i>via</i>
 strong O---H&#x00B7;&#x00B7;&#x00B7;O hydrogen bonds
;
_journal_issue 1
_journal_name_full 'Acta Crystallographica Section E'
_journal_page_first o151
_journal_page_last o153
_journal_paper_doi 10.1107/S1600536804033045
_journal_volume 61
_journal_year 2005
_chemical_formula_iupac 'C9 H16 O4'
_chemical_formula_moiety 'C9 H16 O4'
_chemical_formula_sum 'C9 H16 O4'
_chemical_formula_weight 188.22
_chemical_melting_point 432
_chemical_name_systematic
;
2,2'-Dipropylmalonic acid
;
_space_group_IT_number 2
_symmetry_cell_setting triclinic
_symmetry_space_group_name_Hall '-P 1'
_symmetry_space_group_name_H-M 'P -1'
_atom_sites_solution_hydrogens geom
_atom_sites_solution_primary direct
_atom_sites_solution_secondary difmap
_cell_angle_alpha 76.249(2)
_cell_angle_beta 70.140(2)
_cell_angle_gamma 72.355(2)
_cell_formula_units_Z 2
_cell_length_a 7.6830(10)
_cell_length_b 8.5490(10)
_cell_length_c 9.3820(10)
_cell_measurement_reflns_used 3369
_cell_measurement_temperature 293(2)
_cell_measurement_theta_max 55
_cell_measurement_theta_min 5
_cell_volume 546.04(11)
_computing_cell_refinement 'SAINT-Plus (Bruker, 2001)'
_computing_data_collection 'SMART (Bruker, 1998)'
_computing_data_reduction SAINT-Plus
_computing_molecular_graphics 'ORTEPIII (Farrugia, 1997) and PLUTON (Spek, 1999)'
_computing_publication_material 'WinGX (Farrugia, 1999) and PARST (Nardelli, 1995)'
_computing_structure_refinement 'SHELXL97 (Sheldrick, 1997)'
_computing_structure_solution 'SHELXS97 (Sheldrick, 1997)'
_diffrn_ambient_temperature 293(2)
_diffrn_measured_fraction_theta_full 0.997
_diffrn_measured_fraction_theta_max 0.911
_diffrn_measurement_device_type 'Bruker SMART CCD area-detector'
_diffrn_measurement_method \w
_diffrn_radiation_monochromator graphite
_diffrn_radiation_source 'fine-focus sealed tube'
_diffrn_radiation_type MoK\a
_diffrn_radiation_wavelength 0.71073
_diffrn_reflns_av_R_equivalents 0.0142
_diffrn_reflns_av_sigmaI/netI 0.0169
_diffrn_reflns_limit_h_max 9
_diffrn_reflns_limit_h_min -9
_diffrn_reflns_limit_k_max 11
_diffrn_reflns_limit_k_min -10
_diffrn_reflns_limit_l_max 12
_diffrn_reflns_limit_l_min -12
_diffrn_reflns_number 5840
_diffrn_reflns_theta_full 25.00
_diffrn_reflns_theta_max 27.42
_diffrn_reflns_theta_min 2.33
_diffrn_standards_decay_% 0
_diffrn_standards_interval_count 0
_diffrn_standards_interval_time 0
_diffrn_standards_number 0
_exptl_absorpt_coefficient_mu 0.089
_exptl_absorpt_correction_T_max 0.989
_exptl_absorpt_correction_T_min 0.977
_exptl_absorpt_correction_type multi-scan
_exptl_absorpt_process_details '(SADABS; Sheldrick, 1996)'
_exptl_crystal_colour colourless
_exptl_crystal_density_diffrn 1.145
_exptl_crystal_density_method 'not measured'
_exptl_crystal_description Block
_exptl_crystal_F_000 204
_exptl_crystal_size_max .55
_exptl_crystal_size_mid .22
_exptl_crystal_size_min .12
_refine_diff_density_max 0.179
_refine_diff_density_min -0.156
_refine_ls_extinction_method none
_refine_ls_goodness_of_fit_ref 1.038
_refine_ls_hydrogen_treatment mixed
_refine_ls_matrix_type full
_refine_ls_number_parameters 126
_refine_ls_number_reflns 2261
_refine_ls_number_restraints 0
_refine_ls_restrained_S_all 1.038
_refine_ls_R_factor_all 0.0628
_refine_ls_R_factor_gt 0.0505
_refine_ls_shift/su_max 0.000
_refine_ls_shift/su_mean 0.000
_refine_ls_structure_factor_coef Fsqd
_refine_ls_weighting_details 'calc w = 1/[\s^2^(Fo^2^)+(0.0805P)^2^+0.0901P] where P = (Fo^2^+2Fc^2^)/3'
_refine_ls_weighting_scheme calc
_refine_ls_wR_factor_gt 0.1400
_refine_ls_wR_factor_ref 0.1503
_reflns_number_gt 1784
_reflns_number_total 2261
_reflns_threshold_expression I>2s(I)
_cod_data_source_file bt6565.cif
_cod_data_source_block I
_cod_original_cell_volume 546.05(12)
_cod_database_code 2204844
_cod_database_fobs_code 2204844

loop_
_symmetry_equiv_pos_as_xyz
'x, y, z'
'-x, -y, -z'

loop_
_atom_site_label
_atom_site_fract_x
_atom_site_fract_y
_atom_site_fract_z
_atom_site_U_iso_or_equiv
_atom_site_adp_type
_atom_site_calc_flag
_atom_site_refinement_flags
_atom_site_occupancy
_atom_site_type_symbol
O1 0.0860(2) 0.07364(18) 0.79604(14) 0.0766(5) Uani d . 1 O
O2 -0.03567(18) 0.44811(19) 0.71039(15) 0.0784(5) Uani d . 1 O
O3 0.1097(2) 0.13697(17) 1.00235(13) 0.0745(4) Uani d . 1 O
O4 0.20931(16) 0.39020(17) 0.50464(12) 0.0706(4) Uani d . 1 O
C1 0.1404(2) 0.1565(2) 0.86526(17) 0.0512(4) Uani d . 1 C
C2 0.2539(2) 0.27809(19) 0.75464(16) 0.0491(4) Uani d . 1 C
C3 0.1413(2) 0.3764(2) 0.64235(17) 0.0538(4) Uani d . 1 C
C4 0.4476(2) 0.1756(2) 0.66546(17) 0.0533(4) Uani d . 1 C
H4A 0.4227 0.1063 0.6101 0.064 Uiso calc R 1 H
H4B 0.5164 0.2520 0.5901 0.064 Uiso calc R 1 H
C5 0.5761(3) 0.0656(2) 0.7608(2) 0.0655(5) Uani d . 1 C
H5A 0.6061 0.1335 0.8142 0.079 Uiso calc R 1 H
H5B 0.5093 -0.0116 0.8370 0.079 Uiso calc R 1 H
C6 0.7584(3) -0.0302(3) 0.6626(3) 0.0911(7) Uani d . 1 C
H6A 0.8364 -0.0989 0.7261 0.137 Uiso calc R 1 H
H6B 0.8259 0.0459 0.5884 0.137 Uiso calc R 1 H
H6C 0.7291 -0.0988 0.6107 0.137 Uiso calc R 1 H
C7 0.2733(2) 0.3985(2) 0.84349(18) 0.0576(4) Uani d . 1 C
H7A 0.1474 0.4486 0.9053 0.069 Uiso calc R 1 H
H7B 0.3481 0.3359 0.9127 0.069 Uiso calc R 1 H
C8 0.3661(4) 0.5356(3) 0.7421(3) 0.0910(7) Uani d . 1 C
H8A 0.4900 0.4855 0.6776 0.109 Uiso calc R 1 H
H8B 0.2887 0.6007 0.6755 0.109 Uiso calc R 1 H
C9 0.3916(5) 0.6487(3) 0.8279(3) 0.1129(9) Uani d . 1 C
H9A 0.4502 0.7321 0.7566 0.169 Uiso calc R 1 H
H9B 0.4715 0.5860 0.8918 0.169 Uiso calc R 1 H
H9C 0.2694 0.7009 0.8905 0.169 Uiso calc R 1 H
H1 0.026(4) 0.006(3) 0.856(3) 0.108(8) Uiso d . 1 H
H2 -0.094(4) 0.508(3) 0.642(3) 0.101(8) Uiso d . 1 H

loop_
_atom_site_aniso_label
_atom_site_aniso_U_11
_atom_site_aniso_U_22
_atom_site_aniso_U_33
_atom_site_aniso_U_12
_atom_site_aniso_U_13
_atom_site_aniso_U_23
O1 0.1062(11) 0.0927(10) 0.0492(7) -0.0677(9) -0.0236(7) 0.0136(6)
O2 0.0509(7) 0.1039(10) 0.0483(7) -0.0003(6) -0.0057(5) 0.0108(7)
O3 0.0966(10) 0.0984(10) 0.0427(7) -0.0646(8) -0.0189(6) 0.0148(6)
O4 0.0534(7) 0.0920(9) 0.0435(7) -0.0091(6) -0.0073(5) 0.0107(6)
C1 0.0504(8) 0.0590(9) 0.0436(8) -0.0238(7) -0.0150(7) 0.0091(6)
C2 0.0456(8) 0.0553(8) 0.0411(8) -0.0204(7) -0.0074(6) 0.0057(6)
C3 0.0475(8) 0.0579(9) 0.0445(8) -0.0185(7) -0.0054(6) 0.0089(6)
C4 0.0491(9) 0.0610(9) 0.0457(8) -0.0169(7) -0.0101(7) -0.0010(7)
C5 0.0606(10) 0.0743(11) 0.0641(11) -0.0102(8) -0.0250(8) -0.0127(9)
C6 0.0683(13) 0.1114(17) 0.0927(15) 0.0091(12) -0.0359(11) -0.0354(13)
C7 0.0573(9) 0.0600(10) 0.0492(9) -0.0237(8) -0.0031(7) -0.0028(7)
C8 0.1131(18) 0.0881(14) 0.0772(14) -0.0656(14) -0.0043(12) -0.0034(11)
C9 0.132(2) 0.0840(16) 0.124(2) -0.0580(16) -0.0058(17) -0.0237(15)

loop_
_atom_type_symbol
_atom_type_description
_atom_type_scat_dispersion_real
_atom_type_scat_dispersion_imag
_atom_type_scat_source
C C 0.0033 0.0016 'International Tables Vol C Tables 4.2.6.8 and 6.1.1.4'
H H 0.0000 0.0000 'International Tables Vol C Tables 4.2.6.8 and 6.1.1.4'
O O 0.0106 0.0060 'International Tables Vol C Tables 4.2.6.8 and 6.1.1.4'

loop_
_geom_angle_atom_site_label_1
_geom_angle_atom_site_label_2
_geom_angle_atom_site_label_3
_geom_angle
C1 O1 H1 113.2(18)
C3 O2 H2 110.4(17)
O3 C1 O1 123.73(14)
O3 C1 C2 123.18(14)
O1 C1 C2 113.06(13)
C3 C2 C1 107.15(12)
C3 C2 C7 109.01(13)
C1 C2 C7 109.91(12)
C3 C2 C4 109.01(12)
C1 C2 C4 107.97(13)
C7 C2 C4 113.58(13)
O4 C3 O2 123.42(15)
O4 C3 C2 123.45(14)
O2 C3 C2 113.11(13)
C5 C4 C2 116.08(13)
C5 C4 H4A 108.3
C2 C4 H4A 108.3
C5 C4 H4B 108.3
C2 C4 H4B 108.3
H4A C4 H4B 107.4
C6 C5 C4 111.42(16)
C6 C5 H5A 109.3
C4 C5 H5A 109.3
C6 C5 H5B 109.3
C4 C5 H5B 109.3
H5A C5 H5B 108.0
C5 C6 H6A 109.5
C5 C6 H6B 109.5
H6A C6 H6B 109.5
C5 C6 H6C 109.5
H6A C6 H6C 109.5
H6B C6 H6C 109.5
C8 C7 C2 114.01(14)
C8 C7 H7A 108.8
C2 C7 H7A 108.8
C8 C7 H7B 108.8
C2 C7 H7B 108.8
H7A C7 H7B 107.6
C9 C8 C7 114.15(19)
C9 C8 H8A 108.7
C7 C8 H8A 108.7
C9 C8 H8B 108.7
C7 C8 H8B 108.7
H8A C8 H8B 107.6
C8 C9 H9A 109.5
C8 C9 H9B 109.5
H9A C9 H9B 109.5
C8 C9 H9C 109.5
H9A C9 H9C 109.5
H9B C9 H9C 109.5

loop_
_geom_bond_atom_site_label_1
_geom_bond_atom_site_label_2
_geom_bond_distance
O1 C1 1.297(2)
O1 H1 0.83(3)
O2 C3 1.313(2)
O2 H2 0.88(3)
O3 C1 1.2056(18)
O4 C3 1.2093(18)
C1 C2 1.5297(19)
C2 C3 1.524(2)
C2 C7 1.537(2)
C2 C4 1.547(2)
C4 C5 1.515(2)
C4 H4A 0.9700
C4 H4B 0.9700
C5 C6 1.506(3)
C5 H5A 0.9700
C5 H5B 0.9700
C6 H6A 0.9600
C6 H6B 0.9600
C6 H6C 0.9600
C7 C8 1.517(2)
C7 H7A 0.9700
C7 H7B 0.9700
C8 C9 1.487(3)
C8 H8A 0.9700
C8 H8B 0.9700
C9 H9A 0.9600
C9 H9B 0.9600
C9 H9C 0.9600

loop_
_geom_hbond_atom_site_label_D
_geom_hbond_atom_site_label_H
_geom_hbond_atom_site_label_A
_geom_hbond_site_symmetry_A
_geom_hbond_distance_DH
_geom_hbond_distance_HA
_geom_hbond_distance_DA
_geom_hbond_angle_DHA
_geom_hbond_publ_flag
O1 H1 O3 2_557 0.83(3) 1.85(3) 2.678(2) 176(3) y
O2 H2 O4 2_566 0.87(3) 1.80(3) 2.673(2) 175(3) y

loop_
_geom_torsion_atom_site_label_1
_geom_torsion_atom_site_label_2
_geom_torsion_atom_site_label_3
_geom_torsion_atom_site_label_4
_geom_torsion
O3 C1 C2 C3 -133.23(17)
O1 C1 C2 C3 48.74(18)
O3 C1 C2 C7 -14.9(2)
O1 C1 C2 C7 167.06(14)
O3 C1 C2 C4 109.48(18)
O1 C1 C2 C4 -68.55(17)
C1 C2 C3 O4 -127.53(17)
C7 C2 C3 O4 113.56(18)
C4 C2 C3 O4 -10.9(2)
C1 C2 C3 O2 54.07(18)
C7 C2 C3 O2 -64.83(17)
C4 C2 C3 O2 170.68(14)
C3 C2 C4 C5 -178.15(14)
C1 C2 C4 C5 -62.07(18)
C7 C2 C4 C5 60.09(18)
C2 C4 C5 C6 178.96(16)
C3 C2 C7 C8 -56.9(2)
C1 C2 C7 C8 -174.03(17)
C4 C2 C7 C8 64.9(2)
C2 C7 C8 C9 -177.9(2)

loop_
_cod_related_entry_id
_cod_related_entry_database
_cod_related_entry_code
1 ChemSpider 66828
